data_7248562
loop_
_publ_author_name
'Teng, Yu-Kang'
'Wu, Qian'
'Sun, Yao'
'Wang, Chen'
'Zhang, Rui'
'Lu, Zhen-Zhong'

_publ_section_title
;
 Mixed matrix membranes based on fluorescent coordination polymers for the
 detection of Cr2O72&#x2212; in water
;
_journal_issue 20
_journal_name_full CrystEngComm
_journal_page_first 2635
_journal_page_last 2640
_journal_paper_doi 10.1039/D4CE00182F
_journal_volume 26
_journal_year 2024
_chemical_formula_moiety 'C64 H60 N8 O12 Zn2, H2 O'
_chemical_formula_sum 'C64 H62 N8 O13 Zn2'
_chemical_formula_weight 1281.95
_space_group_crystal_system triclinic
_space_group_IT_number 2
_space_group_name_Hall '-P 1'
_space_group_name_H-M_alt 'P -1'
_atom_sites_solution_hydrogens mixed
_audit_creation_date 2023-12-29
_audit_creation_method
;
Olex2 1.3
(compiled 2020.11.12 svn.r5f609507 for OlexSys, GUI svn.r6408)
;
_audit_update_record
;
2024-01-15 deposited with the CCDC.	2024-04-08 downloaded from the CCDC.
;
_cell_angle_alpha 76.780(2)
_cell_angle_beta 75.297(2)
_cell_angle_gamma 62.998(2)
_cell_formula_units_Z 2
_cell_length_a 12.3978(6)
_cell_length_b 13.1970(7)
_cell_length_c 21.5304(11)
_cell_measurement_reflns_used 7764
_cell_measurement_temperature 193.00
_cell_measurement_theta_max 26.78
_cell_measurement_theta_min 2.46
_cell_volume 3009.5(3)
_computing_cell_refinement 'SAINT V8.40B (?, 2016)'
_computing_data_reduction 'SAINT V8.40B (?, 2016)'
_computing_molecular_graphics 'Olex2 1.3 (Dolomanov et al., 2009)'
_computing_publication_material 'Olex2 1.3 (Dolomanov et al., 2009)'
_computing_structure_refinement 'XL  (Sheldrick, 2008)'
_computing_structure_solution 'SHELXT 2018/2 (Sheldrick, 2018)'
_diffrn_ambient_temperature 193.0
_diffrn_measured_fraction_theta_full 0.992
_diffrn_measured_fraction_theta_max 0.988
_diffrn_measurement_device_type 'Bruker APEX-II CCD'
_diffrn_measurement_method '\f and \w scans'
_diffrn_radiation_type MoK\a
_diffrn_radiation_wavelength 0.71073
_diffrn_reflns_av_R_equivalents 0.0867
_diffrn_reflns_av_unetI/netI 0.0680
_diffrn_reflns_Laue_measured_fraction_full 0.992
_diffrn_reflns_Laue_measured_fraction_max 0.988
_diffrn_reflns_limit_h_max 14
_diffrn_reflns_limit_h_min -16
_diffrn_reflns_limit_k_max 17
_diffrn_reflns_limit_k_min -17
_diffrn_reflns_limit_l_max 27
_diffrn_reflns_limit_l_min -28
_diffrn_reflns_number 65222
_diffrn_reflns_point_group_measured_fraction_full 0.992
_diffrn_reflns_point_group_measured_fraction_max 0.988
_diffrn_reflns_theta_full 25.242
_diffrn_reflns_theta_max 27.527
_diffrn_reflns_theta_min 1.872
_exptl_absorpt_coefficient_mu 0.869
_exptl_absorpt_correction_T_max 0.913
_exptl_absorpt_correction_T_min 0.867
_exptl_absorpt_correction_type multi-scan
_exptl_absorpt_process_details
;
SADABS-2016/2 (Bruker,2016/2) was used for absorption correction.
wR2(int) was 0.1013 before and 0.0687 after correction.
The Ratio of minimum to maximum transmission is 0.8820.
The \l/2 correction factor is Not present.
;
_exptl_crystal_colour colourless
_exptl_crystal_colour_primary colourless
_exptl_crystal_density_diffrn 1.415
_exptl_crystal_description plate
_exptl_crystal_F_000 1332
_exptl_crystal_size_max 0.19
_exptl_crystal_size_mid 0.15
_exptl_crystal_size_min 0.13
_refine_diff_density_max 1.763
_refine_diff_density_min -1.203
_refine_diff_density_rms 0.112
_refine_ls_extinction_method none
_refine_ls_goodness_of_fit_ref 1.049
_refine_ls_hydrogen_treatment constr
_refine_ls_matrix_type full
_refine_ls_number_parameters 789
_refine_ls_number_reflns 13689
_refine_ls_number_restraints 0
_refine_ls_restrained_S_all 1.049
_refine_ls_R_factor_all 0.1015
_refine_ls_R_factor_gt 0.0688
_refine_ls_shift/su_max 0.000
_refine_ls_shift/su_mean 0.000
_refine_ls_structure_factor_coef Fsqd
_refine_ls_weighting_details 'w=1/[\s^2^(Fo^2^)+(0.0584P)^2^+10.2086P] where P=(Fo^2^+2Fc^2^)/3'
_refine_ls_weighting_scheme calc
_refine_ls_wR_factor_gt 0.1566
_refine_ls_wR_factor_ref 0.1784
_reflns_Friedel_coverage 0.000
_reflns_number_gt 9475
_reflns_number_total 13689
_reflns_threshold_expression 'I > 2\s(I)'
_cod_data_source_file d4ce00182f2.cif
_cod_data_source_block 1
_cod_depositor_comments 'Adding full bibliography for 7248562--7248564.cif.'
_cod_database_code 7248562
_shelx_shelxl_version_number 2018/3
_shelx_space_group_comment
;
The symmetry employed for this shelxl refinement is uniquely defined
by the following loop, which should always be used as a source of
symmetry information in preference to the above space-group names.
They are only intended as comments.
;
_shelx_estimated_absorpt_t_max 0.895
_shelx_estimated_absorpt_t_min 0.852
_olex2_refinement_description
;
1. Fixed Uiso
 At 1.2 times of:
  All C(H) groups, All C(H,H) groups
 At 1.5 times of:
  All O(H) groups, All O(H,H) groups
2.a Free rotating group:
 O1(H1A,H1B)
2.b Ternary CH refined with riding coordinates:
 C42(H42), C45(H45), C50(H50), C53(H53), C58(H58), C61(H61)
2.c Secondary CH2 refined with riding coordinates:
 C43(H43A,H43B), C44(H44A,H44B), C46(H46A,H46B), C47(H47A,H47B), C51(H51A,
 H51B), C52(H52A,H52B), C54(H54A,H54B), C55(H55A,H55B), C59(H59A,H59B),
 C60(H60A,H60B), C62(H62A,H62B), C63(H63A,H63B)
2.d Aromatic/amide H refined with riding coordinates:
 C1(H1), C2(H2), C3(H3A), C7(H7), C8(H8), C9(H9), C10(H10), C11(H11),
 C12(H12A), C13(H13), C17(H17), C18(H18), C19(H19), C20(H20), C21(H21),
 C22(H22), C23(H23), C26(H26), C27(H27), C28(H28), C29(H29), C33(H33), C34(H34),
  C35(H35), C36(H36), C38(H38), C39(H39), C40(H40)
2.e Idealised tetrahedral OH refined as rotating group:
 O3(H3), O12(H12)
;
_smtbx_masks_void_probe_radius 1.2
_smtbx_masks_void_truncation_radius 1.2
_olex2_submission_special_instructions 'No special instructions were received'

loop_
_space_group_symop_operation_xyz
'x, y, z'
'-x, -y, -z'

loop_
_atom_site_label
_atom_site_type_symbol
_atom_site_fract_x
_atom_site_fract_y
_atom_site_fract_z
_atom_site_U_iso_or_equiv
_atom_site_adp_type
_atom_site_occupancy
_atom_site_site_symmetry_order
_atom_site_calc_flag
_atom_site_refinement_flags_posn
_atom_site_refinement_flags_adp
_atom_site_refinement_flags_occupancy
_atom_site_disorder_assembly
_atom_site_disorder_group
Zn1 Zn 0.61200(4) 0.31304(4) 0.49213(2) 0.01873(13) Uani 1 1 d . . . . .
Zn2 Zn 0.88745(4) 0.71126(4) 0.00466(2) 0.02020(13) Uani 1 1 d . . . . .
O1 O 0.4551(4) 1.0760(4) -0.0826(2) 0.0634(12) Uani 1 1 d G . . . .
H1A H 0.517616 1.014665 -0.070724 0.095 Uiso 1 1 d G U . . .
H1B H 0.424241 1.113948 -0.049503 0.095 Uiso 1 1 d G U . . .
O2 O 0.4131(3) 0.7046(3) -0.23616(18) 0.0442(9) Uani 1 1 d . . . . .
O3 O 0.5912(3) 0.5798(3) -0.2821(2) 0.0473(10) Uani 1 1 d . . . . .
H3 H 0.549134 0.587774 -0.309359 0.071 Uiso 1 1 calc R U . . .
O4 O 0.6849(4) 0.8971(3) -0.0616(2) 0.0614(13) Uani 1 1 d . . . . .
O5 O 0.8289(3) 0.7242(3) -0.07371(16) 0.0401(9) Uani 1 1 d . . . . .
O6 O 0.8234(3) 0.6143(3) 0.07013(15) 0.0300(7) Uani 1 1 d . . . . .
O7 O 0.9693(3) 0.5789(3) 0.12492(15) 0.0277(7) Uani 1 1 d . . . . .
O8 O 0.5248(3) 0.4349(3) 0.36414(14) 0.0271(7) Uani 1 1 d . . . . .
O9 O 0.6560(3) 0.4191(3) 0.42306(15) 0.0294(7) Uani 1 1 d . . . . .
O10 O 0.6951(3) 0.3119(3) 0.55692(16) 0.0323(7) Uani 1 1 d . . . . .
O11 O 0.6920(4) 0.1492(3) 0.61109(18) 0.0483(10) Uani 1 1 d . . . . .
O12 O 0.9076(3) 0.4243(3) 0.79173(18) 0.0409(9) Uani 1 1 d . . . . .
H12 H 0.955077 0.421925 0.814320 0.061 Uiso 1 1 calc R U . . .
O13 O 1.0816(3) 0.3005(3) 0.74160(19) 0.0471(10) Uani 1 1 d . . . . .
N1 N 1.0682(3) 0.6538(3) -0.02873(17) 0.0221(7) Uani 1 1 d . . . . .
N2 N 1.2670(3) 0.5897(3) -0.03606(16) 0.0213(7) Uani 1 1 d . . . . .
N3 N 0.4353(3) 0.3456(3) 0.52362(16) 0.0209(7) Uani 1 1 d . . . . .
N4 N 0.2370(3) 0.4041(3) 0.53279(17) 0.0238(7) Uani 1 1 d . . . . .
N5 N 0.6884(3) 0.1672(3) 0.45003(17) 0.0256(8) Uani 1 1 d . . . . .
N6 N 0.7485(4) 0.0595(3) 0.37338(17) 0.0305(9) Uani 1 1 d . . . . .
N7 N 0.8120(4) -0.0490(3) 0.12433(17) 0.0308(9) Uani 1 1 d . . . . .
N8 N 0.8459(4) -0.1496(3) 0.04722(17) 0.0271(8) Uani 1 1 d . . . . .
C1 C 1.1159(4) 0.6962(3) -0.0883(2) 0.0219(8) Uani 1 1 d . . . . .
H1 H 1.069395 0.745258 -0.120850 0.026 Uiso 1 1 calc R U . . .
C2 C 1.2380(4) 0.6578(4) -0.0935(2) 0.0236(9) Uani 1 1 d . . . . .
H2 H 1.292995 0.674277 -0.129457 0.028 Uiso 1 1 calc R U . . .
C3 C 1.1626(4) 0.5898(4) 0.0015(2) 0.0237(9) Uani 1 1 d . . . . .
H3A H 1.157283 0.549455 0.043968 0.028 Uiso 1 1 calc R U . . .
C4 C 1.3850(4) 0.5412(3) -0.01663(19) 0.0212(8) Uani 1 1 d . . . . .
C5 C 1.4026(4) 0.6000(3) 0.02406(19) 0.0207(8) Uani 1 1 d . . . . .
C6 C 1.5215(4) 0.5568(3) 0.04119(19) 0.0208(8) Uani 1 1 d . . . . .
C7 C 1.5418(4) 0.6194(4) 0.0799(2) 0.0284(10) Uani 1 1 d . . . . .
H7 H 1.621107 0.592821 0.090312 0.034 Uiso 1 1 calc R U . . .
C8 C 1.4495(5) 0.7159(4) 0.1019(2) 0.0359(11) Uani 1 1 d . . . . .
H8 H 1.464388 0.756695 0.127422 0.043 Uiso 1 1 calc R U . . .
C9 C 1.3296(4) 0.7565(4) 0.0869(2) 0.0314(10) Uani 1 1 d . . . . .
H9 H 1.264709 0.822809 0.103700 0.038 Uiso 1 1 calc R U . . .
C10 C 1.3070(4) 0.7012(4) 0.0485(2) 0.0270(9) Uani 1 1 d . . . . .
H10 H 1.227299 0.730302 0.038176 0.032 Uiso 1 1 calc R U . . .
C11 C 0.3933(4) 0.2945(4) 0.5814(2) 0.0247(9) Uani 1 1 d . . . . .
H11 H 0.442960 0.242291 0.612043 0.030 Uiso 1 1 calc R U . . .
C12 C 0.2709(4) 0.3293(4) 0.5882(2) 0.0274(9) Uani 1 1 d . . . . .
H12A H 0.218840 0.307159 0.623581 0.033 Uiso 1 1 calc R U . . .
C13 C 0.3390(4) 0.4113(4) 0.4953(2) 0.0238(9) Uani 1 1 d . . . . .
H13 H 0.341157 0.457113 0.454390 0.029 Uiso 1 1 calc R U . . .
C14 C 0.1173(4) 0.4547(4) 0.5151(2) 0.0243(9) Uani 1 1 d . . . . .
C15 C 0.0276(4) 0.5543(4) 0.5403(2) 0.0251(9) Uani 1 1 d . . . . .
C16 C -0.0937(4) 0.6015(4) 0.5244(2) 0.0248(9) Uani 1 1 d . . . . .
C17 C -0.1849(4) 0.7044(4) 0.5495(2) 0.0351(11) Uani 1 1 d . . . . .
H17 H -0.265051 0.737255 0.539118 0.042 Uiso 1 1 calc R U . . .
C18 C -0.1588(5) 0.7558(5) 0.5877(3) 0.0472(14) Uani 1 1 d . . . . .
H18 H -0.221405 0.822636 0.605062 0.057 Uiso 1 1 calc R U . . .
C19 C -0.0372(5) 0.7099(5) 0.6021(3) 0.0467(14) Uani 1 1 d . . . . .
H19 H -0.019331 0.747854 0.627997 0.056 Uiso 1 1 calc R U . . .
C20 C 0.0524(5) 0.6131(4) 0.5791(2) 0.0356(11) Uani 1 1 d . . . . .
H20 H 0.132562 0.584050 0.588829 0.043 Uiso 1 1 calc R U . . .
C21 C 0.7512(6) 0.0555(4) 0.4747(2) 0.0451(15) Uani 1 1 d . . . . .
H21 H 0.766568 0.029768 0.517898 0.054 Uiso 1 1 calc R U . . .
C22 C 0.7881(6) -0.0127(4) 0.4279(3) 0.0562(18) Uani 1 1 d . . . . .
H22 H 0.832349 -0.093844 0.432094 0.067 Uiso 1 1 calc R U . . .
C23 C 0.6875(4) 0.1662(4) 0.3889(2) 0.0267(9) Uani 1 1 d . . . . .
H23 H 0.648824 0.232319 0.359998 0.032 Uiso 1 1 calc R U . . .
C24 C 0.7667(5) 0.0291(3) 0.3097(2) 0.0296(10) Uani 1 1 d . . . . .
C25 C 0.8691(4) 0.0319(3) 0.2649(2) 0.0285(10) Uani 1 1 d . . . . .
C26 C 0.9578(5) 0.0598(4) 0.2785(2) 0.0346(11) Uani 1 1 d . . . . .
H26 H 0.947595 0.079419 0.320064 0.041 Uiso 1 1 calc R U . . .
C27 C 1.0562(5) 0.0591(4) 0.2338(3) 0.0420(12) Uani 1 1 d . . . . .
H27 H 1.114314 0.077944 0.244181 0.050 Uiso 1 1 calc R U . . .
C28 C 1.0740(5) 0.0301(4) 0.1706(3) 0.0398(12) Uani 1 1 d . . . . .
H28 H 1.144028 0.029233 0.139413 0.048 Uiso 1 1 calc R U . . .
C29 C 0.9909(5) 0.0041(4) 0.1554(2) 0.0337(11) Uani 1 1 d . . . . .
H29 H 1.003508 -0.014713 0.113363 0.040 Uiso 1 1 calc R U . . .
C30 C 0.8847(4) 0.0043(3) 0.2010(2) 0.0281(10) Uani 1 1 d . . . . .
C31 C 0.7969(5) -0.0225(4) 0.1879(2) 0.0296(10) Uani 1 1 d . . . . .
C32 C 0.6948(5) -0.0251(3) 0.2332(2) 0.0300(10) Uani 1 1 d . . . . .
C33 C 0.6054(5) -0.0529(4) 0.2197(3) 0.0354(11) Uani 1 1 d . . . . .
H33 H 0.614911 -0.071394 0.177901 0.042 Uiso 1 1 calc R U . . .
C34 C 0.5072(5) -0.0536(4) 0.2649(3) 0.0415(13) Uani 1 1 d . . . . .
H34 H 0.449534 -0.073496 0.254829 0.050 Uiso 1 1 calc R U . . .
C35 C 0.4900(5) -0.0244(4) 0.3277(3) 0.0424(13) Uani 1 1 d . . . . .
H35 H 0.419911 -0.023197 0.358909 0.051 Uiso 1 1 calc R U . . .
C36 C 0.5734(5) 0.0016(4) 0.3430(2) 0.0375(12) Uani 1 1 d . . . . .
H36 H 0.561114 0.020116 0.385084 0.045 Uiso 1 1 calc R U . . .
C37 C 0.6792(5) 0.0019(3) 0.2971(2) 0.0292(10) Uani 1 1 d . . . . .
C38 C 0.7812(5) 0.0284(4) 0.0693(2) 0.0369(12) Uani 1 1 d . . . . .
H38 H 0.751064 0.109419 0.065352 0.044 Uiso 1 1 calc R U . . .
C39 C 0.8028(5) -0.0347(4) 0.0223(2) 0.0358(11) Uani 1 1 d . . . . .
H39 H 0.790279 -0.004678 -0.021134 0.043 Uiso 1 1 calc R U . . .
C40 C 0.8494(4) -0.1546(4) 0.1086(2) 0.0293(10) Uani 1 1 d . . . . .
H40 H 0.874949 -0.223542 0.137920 0.035 Uiso 1 1 calc R U . . .
C41 C 0.7350(4) 0.8074(4) -0.0885(2) 0.0261(9) Uani 1 1 d . . . . .
C42 C 0.6709(4) 0.7950(4) -0.13633(19) 0.0209(8) Uani 1 1 d . . . . .
H42 H 0.622100 0.873359 -0.157539 0.025 Uiso 1 1 calc R U . . .
C43 C 0.5824(5) 0.7438(5) -0.0979(2) 0.0326(11) Uani 1 1 d . . . . .
H43A H 0.523796 0.793885 -0.065148 0.039 Uiso 1 1 calc R U . . .
H43B H 0.628965 0.667765 -0.074803 0.039 Uiso 1 1 calc R U . . .
C44 C 0.5113(4) 0.7305(4) -0.1414(2) 0.0312(10) Uani 1 1 d . . . . .
H44A H 0.457791 0.807413 -0.160813 0.037 Uiso 1 1 calc R U . . .
H44B H 0.457865 0.693375 -0.114815 0.037 Uiso 1 1 calc R U . . .
C45 C 0.5969(4) 0.6588(4) -0.1954(2) 0.0256(9) Uani 1 1 d . . . . .
H45 H 0.645118 0.579381 -0.175162 0.031 Uiso 1 1 calc R U . . .
C46 C 0.6872(4) 0.7096(4) -0.2339(2) 0.0266(9) Uani 1 1 d . . . . .
H46A H 0.641457 0.785816 -0.257218 0.032 Uiso 1 1 calc R U . . .
H46B H 0.746099 0.659267 -0.266520 0.032 Uiso 1 1 calc R U . . .
C47 C 0.7582(4) 0.7221(4) -0.1892(2) 0.0288(10) Uani 1 1 d . . . . .
H47A H 0.809990 0.645193 -0.168979 0.035 Uiso 1 1 calc R U . . .
H47B H 0.813074 0.758165 -0.215111 0.035 Uiso 1 1 calc R U . . .
C48 C 0.5232(4) 0.6517(4) -0.2392(2) 0.0252(9) Uani 1 1 d . . . . .
C49 C 0.8722(4) 0.5745(3) 0.1211(2) 0.0227(9) Uani 1 1 d . . . . .
C50 C 0.7996(4) 0.5291(4) 0.1785(2) 0.0230(9) Uani 1 1 d . . . . .
H50 H 0.759549 0.493329 0.161034 0.028 Uiso 1 1 calc R U . . .
C51 C 0.8753(4) 0.4375(4) 0.2269(2) 0.0271(9) Uani 1 1 d . . . . .
H51A H 0.915977 0.469711 0.245920 0.032 Uiso 1 1 calc R U . . .
H51B H 0.939855 0.372319 0.204634 0.032 Uiso 1 1 calc R U . . .
C52 C 0.7917(4) 0.3959(4) 0.2804(2) 0.0255(9) Uani 1 1 d . . . . .
H52A H 0.840466 0.338429 0.312714 0.031 Uiso 1 1 calc R U . . .
H52B H 0.756228 0.358409 0.261676 0.031 Uiso 1 1 calc R U . . .
C53 C 0.6871(4) 0.4967(3) 0.3142(2) 0.0224(9) Uani 1 1 d . . . . .
H53 H 0.725956 0.532009 0.332864 0.027 Uiso 1 1 calc R U . . .
C54 C 0.6126(4) 0.5887(4) 0.2655(2) 0.0246(9) Uani 1 1 d . . . . .
H54A H 0.548472 0.654181 0.287759 0.030 Uiso 1 1 calc R U . . .
H54B H 0.571228 0.557153 0.246558 0.030 Uiso 1 1 calc R U . . .
C55 C 0.6964(4) 0.6300(3) 0.2117(2) 0.0240(9) Uani 1 1 d . . . . .
H55A H 0.732398 0.667251 0.230280 0.029 Uiso 1 1 calc R U . . .
H55B H 0.647696 0.687433 0.179422 0.029 Uiso 1 1 calc R U . . .
C56 C 0.6139(4) 0.4490(3) 0.3701(2) 0.0233(9) Uani 1 1 d . . . . .
C57 C 0.7263(4) 0.2272(4) 0.6006(2) 0.0250(9) Uani 1 1 d . . . . .
C58 C 0.8095(4) 0.2272(4) 0.6424(2) 0.0243(9) Uani 1 1 d . . . . .
H58 H 0.863010 0.145734 0.657038 0.029 Uiso 1 1 calc R U . . .
C59 C 0.8917(4) 0.2856(4) 0.6048(2) 0.0305(10) Uani 1 1 d . . . . .
H59A H 0.840144 0.364647 0.586981 0.037 Uiso 1 1 calc R U . . .
H59B H 0.945495 0.243532 0.567865 0.037 Uiso 1 1 calc R U . . .
C60 C 0.9710(4) 0.2901(4) 0.6467(2) 0.0304(10) Uani 1 1 d . . . . .
H60A H 1.027559 0.210990 0.661562 0.037 Uiso 1 1 calc R U . . .
H60B H 1.021337 0.330644 0.620559 0.037 Uiso 1 1 calc R U . . .
C61 C 0.8930(4) 0.3512(4) 0.7052(2) 0.0250(9) Uani 1 1 d . . . . .
H61 H 0.839164 0.431887 0.689262 0.030 Uiso 1 1 calc R U . . .
C62 C 0.8108(4) 0.2926(4) 0.7442(2) 0.0307(10) Uani 1 1 d . . . . .
H62A H 0.756573 0.335887 0.780531 0.037 Uiso 1 1 calc R U . . .
H62B H 0.862621 0.214233 0.762689 0.037 Uiso 1 1 calc R U . . .
C63 C 0.7314(4) 0.2853(4) 0.7025(2) 0.0282(10) Uani 1 1 d . . . . .
H63A H 0.684548 0.241436 0.728686 0.034 Uiso 1 1 calc R U . . .
H63B H 0.671555 0.363601 0.688792 0.034 Uiso 1 1 calc R U . . .
C64 C 0.9714(4) 0.3552(4) 0.7470(2) 0.0263(9) Uani 1 1 d . . . . .

loop_
_atom_site_aniso_label
_atom_site_aniso_U_11
_atom_site_aniso_U_22
_atom_site_aniso_U_33
_atom_site_aniso_U_23
_atom_site_aniso_U_13
_atom_site_aniso_U_12
Zn1 0.0142(2) 0.0268(3) 0.0194(2) -0.01104(18) -0.00311(18) -0.00844(19)
Zn2 0.0135(2) 0.0285(3) 0.0189(2) -0.01206(19) -0.00300(18) -0.00487(19)
O1 0.055(3) 0.064(3) 0.066(3) -0.020(2) -0.022(2) -0.009(2)
O2 0.0239(19) 0.065(2) 0.048(2) -0.0293(19) -0.0085(16) -0.0109(17)
O3 0.032(2) 0.055(2) 0.062(3) -0.037(2) -0.0181(18) -0.0053(17)
O4 0.055(3) 0.054(2) 0.083(3) -0.038(2) -0.040(2) -0.001(2)
O5 0.035(2) 0.046(2) 0.0333(19) -0.0178(16) -0.0203(15) 0.0009(16)
O6 0.0299(18) 0.0439(19) 0.0257(16) -0.0046(14) -0.0090(13) -0.0216(15)
O7 0.0236(17) 0.0394(17) 0.0286(16) -0.0135(13) -0.0017(13) -0.0179(14)
O8 0.0257(17) 0.0369(17) 0.0269(16) -0.0107(13) -0.0023(13) -0.0183(14)
O9 0.0349(19) 0.0408(18) 0.0232(16) -0.0017(13) -0.0083(13) -0.0246(15)
O10 0.0330(19) 0.0365(18) 0.0344(18) -0.0036(14) -0.0204(15) -0.0137(14)
O11 0.069(3) 0.062(2) 0.042(2) 0.0029(18) -0.023(2) -0.049(2)
O12 0.0259(19) 0.052(2) 0.053(2) -0.0289(18) -0.0150(16) -0.0087(16)
O13 0.026(2) 0.062(2) 0.058(2) -0.031(2) -0.0164(17) -0.0072(17)
N1 0.0118(17) 0.0321(19) 0.0230(18) -0.0102(14) -0.0040(13) -0.0063(14)
N2 0.0112(17) 0.0308(18) 0.0231(18) -0.0074(14) -0.0043(13) -0.0075(14)
N3 0.0112(17) 0.0299(18) 0.0233(18) -0.0083(14) -0.0027(13) -0.0082(14)
N4 0.0146(18) 0.0322(19) 0.0253(18) -0.0036(15) -0.0033(14) -0.0105(14)
N5 0.029(2) 0.0282(19) 0.0200(17) -0.0131(14) -0.0050(15) -0.0075(15)
N6 0.045(3) 0.0230(18) 0.0200(18) -0.0113(14) -0.0066(17) -0.0069(16)
N7 0.046(3) 0.0236(18) 0.0199(18) -0.0077(14) -0.0096(17) -0.0082(17)
N8 0.031(2) 0.0272(19) 0.0238(19) -0.0134(15) -0.0072(15) -0.0066(15)
C1 0.019(2) 0.028(2) 0.019(2) -0.0041(16) -0.0062(16) -0.0077(16)
C2 0.020(2) 0.031(2) 0.023(2) -0.0044(17) -0.0068(17) -0.0106(17)
C3 0.014(2) 0.032(2) 0.022(2) -0.0027(17) -0.0061(16) -0.0060(17)
C4 0.015(2) 0.028(2) 0.019(2) -0.0017(16) -0.0040(15) -0.0082(16)
C5 0.012(2) 0.028(2) 0.021(2) -0.0037(16) -0.0018(15) -0.0076(16)
C6 0.018(2) 0.029(2) 0.0167(19) -0.0001(16) -0.0048(15) -0.0114(17)
C7 0.022(2) 0.041(3) 0.028(2) -0.0083(19) -0.0082(18) -0.0148(19)
C8 0.039(3) 0.038(3) 0.036(3) -0.016(2) -0.011(2) -0.013(2)
C9 0.025(2) 0.032(2) 0.034(3) -0.0139(19) -0.0038(19) -0.0058(19)
C10 0.016(2) 0.031(2) 0.028(2) -0.0083(18) -0.0042(17) -0.0036(17)
C11 0.017(2) 0.030(2) 0.026(2) -0.0008(17) -0.0053(17) -0.0094(17)
C12 0.024(2) 0.038(2) 0.022(2) 0.0030(18) -0.0060(17) -0.0163(19)
C13 0.018(2) 0.032(2) 0.023(2) -0.0021(17) -0.0072(17) -0.0113(17)
C14 0.010(2) 0.038(2) 0.025(2) 0.0021(18) -0.0057(16) -0.0110(17)
C15 0.017(2) 0.037(2) 0.024(2) -0.0009(18) -0.0056(17) -0.0147(18)
C16 0.017(2) 0.030(2) 0.026(2) -0.0027(17) -0.0019(17) -0.0106(17)
C17 0.021(2) 0.040(3) 0.040(3) -0.010(2) -0.009(2) -0.004(2)
C18 0.037(3) 0.046(3) 0.054(4) -0.022(3) -0.013(3) -0.004(2)
C19 0.035(3) 0.052(3) 0.060(4) -0.026(3) -0.017(3) -0.011(2)
C20 0.024(3) 0.043(3) 0.043(3) -0.009(2) -0.014(2) -0.011(2)
C21 0.070(4) 0.032(3) 0.018(2) -0.0080(19) -0.012(2) -0.004(2)
C22 0.090(5) 0.025(3) 0.033(3) -0.009(2) -0.022(3) 0.002(3)
C23 0.034(3) 0.021(2) 0.025(2) -0.0108(17) -0.0059(18) -0.0081(18)
C24 0.046(3) 0.018(2) 0.018(2) -0.0076(16) -0.0062(19) -0.0057(19)
C25 0.037(3) 0.0170(19) 0.024(2) -0.0038(16) -0.0047(19) -0.0049(18)
C26 0.047(3) 0.027(2) 0.034(3) -0.0101(19) -0.012(2) -0.014(2)
C27 0.044(3) 0.037(3) 0.048(3) -0.009(2) -0.010(3) -0.016(2)
C28 0.046(3) 0.028(2) 0.039(3) -0.005(2) -0.001(2) -0.013(2)
C29 0.044(3) 0.025(2) 0.026(2) -0.0052(18) -0.004(2) -0.010(2)
C30 0.037(3) 0.020(2) 0.022(2) -0.0042(16) -0.0039(19) -0.0077(18)
C31 0.045(3) 0.020(2) 0.019(2) -0.0077(16) -0.0061(19) -0.0073(19)
C32 0.046(3) 0.016(2) 0.027(2) -0.0026(17) -0.012(2) -0.0099(19)
C33 0.044(3) 0.023(2) 0.039(3) -0.0094(19) -0.011(2) -0.010(2)
C34 0.047(3) 0.030(3) 0.052(3) -0.005(2) -0.017(3) -0.016(2)
C35 0.046(3) 0.030(3) 0.047(3) -0.003(2) -0.005(3) -0.014(2)
C36 0.049(3) 0.027(2) 0.032(3) -0.0076(19) -0.001(2) -0.014(2)
C37 0.043(3) 0.019(2) 0.023(2) -0.0052(16) -0.0045(19) -0.0105(19)
C38 0.054(3) 0.022(2) 0.028(2) -0.0046(18) -0.010(2) -0.008(2)
C39 0.052(3) 0.033(2) 0.021(2) -0.0058(19) -0.008(2) -0.015(2)
C40 0.040(3) 0.021(2) 0.022(2) -0.0114(17) -0.0093(19) -0.0026(18)
C41 0.020(2) 0.039(2) 0.024(2) -0.0067(18) -0.0074(17) -0.0139(19)
C42 0.018(2) 0.028(2) 0.0189(19) -0.0045(16) -0.0059(16) -0.0101(16)
C43 0.029(3) 0.058(3) 0.024(2) -0.009(2) -0.0028(19) -0.029(2)
C44 0.024(2) 0.056(3) 0.025(2) -0.012(2) -0.0005(18) -0.025(2)
C45 0.023(2) 0.031(2) 0.028(2) -0.0071(18) -0.0083(18) -0.0120(18)
C46 0.024(2) 0.039(2) 0.022(2) -0.0135(18) -0.0009(17) -0.0147(19)
C47 0.019(2) 0.046(3) 0.027(2) -0.014(2) -0.0015(18) -0.0157(19)
C48 0.022(2) 0.029(2) 0.028(2) -0.0051(17) -0.0052(18) -0.0128(18)
C49 0.021(2) 0.024(2) 0.027(2) -0.0134(17) -0.0018(17) -0.0092(16)
C50 0.019(2) 0.031(2) 0.024(2) -0.0083(17) -0.0049(17) -0.0127(17)
C51 0.019(2) 0.033(2) 0.030(2) -0.0071(18) 0.0000(18) -0.0124(18)
C52 0.025(2) 0.027(2) 0.025(2) -0.0004(17) -0.0069(18) -0.0111(18)
C53 0.022(2) 0.028(2) 0.022(2) -0.0078(16) -0.0048(17) -0.0117(17)
C54 0.015(2) 0.030(2) 0.027(2) -0.0064(17) 0.0000(17) -0.0087(17)
C55 0.023(2) 0.026(2) 0.023(2) -0.0052(16) -0.0074(17) -0.0072(17)
C56 0.027(2) 0.026(2) 0.021(2) -0.0091(16) -0.0051(17) -0.0110(17)
C57 0.020(2) 0.033(2) 0.027(2) -0.0115(18) -0.0053(17) -0.0103(18)
C58 0.028(2) 0.026(2) 0.023(2) -0.0046(17) -0.0109(18) -0.0115(18)
C59 0.027(3) 0.049(3) 0.023(2) -0.0062(19) -0.0060(18) -0.020(2)
C60 0.022(2) 0.050(3) 0.027(2) -0.008(2) -0.0036(18) -0.021(2)
C61 0.023(2) 0.025(2) 0.029(2) -0.0065(17) -0.0099(18) -0.0079(17)
C62 0.029(3) 0.050(3) 0.022(2) -0.011(2) -0.0020(18) -0.023(2)
C63 0.023(2) 0.047(3) 0.024(2) -0.0111(19) -0.0003(18) -0.022(2)
C64 0.024(2) 0.028(2) 0.031(2) -0.0032(18) -0.0115(18) -0.0109(18)

loop_
_atom_type_symbol
_atom_type_description
_atom_type_scat_dispersion_real
_atom_type_scat_dispersion_imag
_atom_type_scat_source
C C 0.0033 0.0016 'International Tables Vol C Tables 4.2.6.8 and 6.1.1.4'
H H 0.0000 0.0000 'International Tables Vol C Tables 4.2.6.8 and 6.1.1.4'
N N 0.0061 0.0033 'International Tables Vol C Tables 4.2.6.8 and 6.1.1.4'
O O 0.0106 0.0060 'International Tables Vol C Tables 4.2.6.8 and 6.1.1.4'
Zn Zn 0.2839 1.4301 'International Tables Vol C Tables 4.2.6.8 and 6.1.1.4'

loop_
_geom_angle_atom_site_label_1
_geom_angle_atom_site_label_2
_geom_angle_atom_site_label_3
_geom_angle
_geom_angle_site_symmetry_1
_geom_angle_site_symmetry_3
_geom_angle_publ_flag
O9 Zn1 N3 119.24(14) . . ?
O9 Zn1 N5 101.99(14) . . ?
O10 Zn1 O9 99.59(14) . . ?
O10 Zn1 N3 114.06(14) . . ?
O10 Zn1 N5 115.41(14) . . ?
N3 Zn1 N5 106.33(15) . . ?
O5 Zn2 O6 105.82(15) . . ?
O5 Zn2 N1 100.10(14) . . ?
O5 Zn2 N8 122.43(14) . 1_565 ?
O6 Zn2 N1 119.87(14) . . ?
O6 Zn2 N8 105.48(14) . 1_565 ?
N1 Zn2 N8 104.30(15) . 1_565 ?
H1A O1 H1B 104.5 . . ?
C48 O3 H3 109.5 . . ?
C41 O5 Zn2 121.0(3) . . ?
C49 O6 Zn2 115.7(3) . . ?
C56 O9 Zn1 120.6(3) . . ?
C57 O10 Zn1 120.2(3) . . ?
C64 O12 H12 109.5 . . ?
C1 N1 Zn2 122.6(3) . . ?
C3 N1 Zn2 130.5(3) . . ?
C3 N1 C1 105.8(4) . . ?
C2 N2 C4 125.5(3) . . ?
C3 N2 C2 107.8(3) . . ?
C3 N2 C4 126.1(4) . . ?
C11 N3 Zn1 123.3(3) . . ?
C13 N3 Zn1 130.0(3) . . ?
C13 N3 C11 106.6(4) . . ?
C12 N4 C14 125.9(4) . . ?
C13 N4 C12 107.8(4) . . ?
C13 N4 C14 126.0(4) . . ?
C21 N5 Zn1 130.3(3) . . ?
C23 N5 Zn1 123.4(3) . . ?
C23 N5 C21 106.3(3) . . ?
C22 N6 C24 127.7(4) . . ?
C23 N6 C22 107.7(4) . . ?
C23 N6 C24 124.7(4) . . ?
C38 N7 C31 126.9(4) . . ?
C40 N7 C31 125.7(4) . . ?
C40 N7 C38 107.2(4) . . ?
C39 N8 Zn2 129.9(3) . 1_545 ?
C40 N8 Zn2 123.8(3) . 1_545 ?
C40 N8 C39 106.2(3) . . ?
N1 C1 H1 125.1 . . ?
C2 C1 N1 109.9(4) . . ?
C2 C1 H1 125.1 . . ?
N2 C2 H2 127.0 . . ?
C1 C2 N2 105.9(4) . . ?
C1 C2 H2 127.0 . . ?
N1 C3 N2 110.6(4) . . ?
N1 C3 H3A 124.7 . . ?
N2 C3 H3A 124.7 . . ?
C5 C4 N2 117.6(4) . . ?
C6 C4 N2 119.6(4) 2_865 . ?
C6 C4 C5 122.8(4) 2_865 . ?
C4 C5 C6 118.6(4) . . ?
C4 C5 C10 122.7(4) . . ?
C10 C5 C6 118.7(4) . . ?
C4 C6 C5 118.6(4) 2_865 . ?
C4 C6 C7 122.4(4) 2_865 . ?
C7 C6 C5 118.9(4) . . ?
C6 C7 H7 119.5 . . ?
C8 C7 C6 120.9(4) . . ?
C8 C7 H7 119.5 . . ?
C7 C8 H8 119.9 . . ?
C7 C8 C9 120.1(4) . . ?
C9 C8 H8 119.9 . . ?
C8 C9 H9 119.5 . . ?
C10 C9 C8 120.9(4) . . ?
C10 C9 H9 119.5 . . ?
C5 C10 H10 119.8 . . ?
C9 C10 C5 120.3(4) . . ?
C9 C10 H10 119.8 . . ?
N3 C11 H11 125.1 . . ?
C12 C11 N3 109.9(4) . . ?
C12 C11 H11 125.1 . . ?
N4 C12 H12A 127.2 . . ?
C11 C12 N4 105.5(4) . . ?
C11 C12 H12A 127.2 . . ?
N3 C13 N4 110.3(4) . . ?
N3 C13 H13 124.9 . . ?
N4 C13 H13 124.9 . . ?
C15 C14 N4 118.8(4) . . ?
C15 C14 C16 122.7(4) . 2_566 ?
C16 C14 N4 118.4(4) 2_566 . ?
C14 C15 C16 118.3(4) . . ?
C14 C15 C20 122.7(4) . . ?
C20 C15 C16 118.9(4) . . ?
C14 C16 C15 118.9(4) 2_566 . ?
C14 C16 C17 122.8(4) 2_566 . ?
C17 C16 C15 118.3(4) . . ?
C16 C17 H17 119.5 . . ?
C18 C17 C16 121.1(5) . . ?
C18 C17 H17 119.5 . . ?
C17 C18 H18 119.8 . . ?
C17 C18 C19 120.4(5) . . ?
C19 C18 H18 119.8 . . ?
C18 C19 H19 119.7 . . ?
C20 C19 C18 120.7(5) . . ?
C20 C19 H19 119.7 . . ?
C15 C20 H20 119.7 . . ?
C19 C20 C15 120.7(5) . . ?
C19 C20 H20 119.7 . . ?
N5 C21 H21 125.3 . . ?
C22 C21 N5 109.4(4) . . ?
C22 C21 H21 125.3 . . ?
N6 C22 H22 127.1 . . ?
C21 C22 N6 105.9(4) . . ?
C21 C22 H22 127.1 . . ?
N5 C23 N6 110.8(4) . . ?
N5 C23 H23 124.6 . . ?
N6 C23 H23 124.6 . . ?
C25 C24 N6 117.9(4) . . ?
C37 C24 N6 117.6(4) . . ?
C37 C24 C25 124.5(4) . . ?
C24 C25 C26 123.9(4) . . ?
C24 C25 C30 117.5(4) . . ?
C26 C25 C30 118.6(4) . . ?
C25 C26 H26 119.3 . . ?
C27 C26 C25 121.4(5) . . ?
C27 C26 H26 119.3 . . ?
C26 C27 H27 119.7 . . ?
C26 C27 C28 120.6(5) . . ?
C28 C27 H27 119.7 . . ?
C27 C28 H28 120.1 . . ?
C29 C28 C27 119.8(5) . . ?
C29 C28 H28 120.1 . . ?
C28 C29 H29 119.1 . . ?
C28 C29 C30 121.7(4) . . ?
C30 C29 H29 119.1 . . ?
C29 C30 C25 117.8(4) . . ?
C31 C30 C25 118.3(4) . . ?
C31 C30 C29 123.9(4) . . ?
C30 C31 N7 118.3(4) . . ?
C30 C31 C32 123.7(4) . . ?
C32 C31 N7 118.1(4) . . ?
C31 C32 C33 123.5(4) . . ?
C31 C32 C37 118.2(4) . . ?
C33 C32 C37 118.3(5) . . ?
C32 C33 H33 119.2 . . ?
C34 C33 C32 121.6(5) . . ?
C34 C33 H33 119.2 . . ?
C33 C34 H34 119.9 . . ?
C33 C34 C35 120.2(5) . . ?
C35 C34 H34 119.9 . . ?
C34 C35 H35 119.9 . . ?
C36 C35 C34 120.2(5) . . ?
C36 C35 H35 119.9 . . ?
C35 C36 H36 119.3 . . ?
C35 C36 C37 121.4(5) . . ?
C37 C36 H36 119.3 . . ?
C24 C37 C32 117.8(4) . . ?
C24 C37 C36 123.9(4) . . ?
C36 C37 C32 118.2(5) . . ?
N7 C38 H38 126.9 . . ?
C39 C38 N7 106.2(4) . . ?
C39 C38 H38 126.9 . . ?
N8 C39 H39 125.3 . . ?
C38 C39 N8 109.4(4) . . ?
C38 C39 H39 125.3 . . ?
N7 C40 H40 124.5 . . ?
N8 C40 N7 111.0(4) . . ?
N8 C40 H40 124.5 . . ?
O4 C41 C42 119.0(4) . . ?
O5 C41 O4 122.8(4) . . ?
O5 C41 C42 118.0(4) . . ?
C41 C42 H42 108.2 . . ?
C43 C42 C41 107.7(3) . . ?
C43 C42 H42 108.2 . . ?
C43 C42 C47 110.1(4) . . ?
C47 C42 C41 114.2(4) . . ?
C47 C42 H42 108.2 . . ?
C42 C43 H43A 109.3 . . ?
C42 C43 H43B 109.3 . . ?
C42 C43 C44 111.8(4) . . ?
H43A C43 H43B 107.9 . . ?
C44 C43 H43A 109.3 . . ?
C44 C43 H43B 109.3 . . ?
C43 C44 H44A 109.2 . . ?
C43 C44 H44B 109.2 . . ?
C43 C44 C45 111.9(4) . . ?
H44A C44 H44B 107.9 . . ?
C45 C44 H44A 109.2 . . ?
C45 C44 H44B 109.2 . . ?
C44 C45 H45 108.4 . . ?
C44 C45 C46 110.1(3) . . ?
C46 C45 H45 108.4 . . ?
C48 C45 C44 110.4(4) . . ?
C48 C45 H45 108.4 . . ?
C48 C45 C46 111.1(4) . . ?
C45 C46 H46A 109.4 . . ?
C45 C46 H46B 109.4 . . ?
C45 C46 C47 111.3(4) . . ?
H46A C46 H46B 108.0 . . ?
C47 C46 H46A 109.4 . . ?
C47 C46 H46B 109.4 . . ?
C42 C47 C46 111.3(4) . . ?
C42 C47 H47A 109.4 . . ?
C42 C47 H47B 109.4 . . ?
C46 C47 H47A 109.4 . . ?
C46 C47 H47B 109.4 . . ?
H47A C47 H47B 108.0 . . ?
O2 C48 O3 122.1(4) . . ?
O2 C48 C45 124.9(4) . . ?
O3 C48 C45 113.1(4) . . ?
O6 C49 C50 115.0(4) . . ?
O7 C49 O6 122.9(4) . . ?
O7 C49 C50 122.0(4) . . ?
C49 C50 H50 107.0 . . ?
C49 C50 C51 115.1(4) . . ?
C49 C50 C55 109.1(3) . . ?
C51 C50 H50 107.0 . . ?
C51 C50 C55 111.2(3) . . ?
C55 C50 H50 107.0 . . ?
C50 C51 H51A 109.8 . . ?
C50 C51 H51B 109.8 . . ?
C50 C51 C52 109.6(4) . . ?
H51A C51 H51B 108.2 . . ?
C52 C51 H51A 109.8 . . ?
C52 C51 H51B 109.8 . . ?
C51 C52 H52A 109.5 . . ?
C51 C52 H52B 109.5 . . ?
C51 C52 C53 110.9(3) . . ?
H52A C52 H52B 108.1 . . ?
C53 C52 H52A 109.5 . . ?
C53 C52 H52B 109.5 . . ?
C52 C53 H53 107.3 . . ?
C54 C53 C52 110.9(3) . . ?
C54 C53 H53 107.3 . . ?
C56 C53 C52 108.4(3) . . ?
C56 C53 H53 107.3 . . ?
C56 C53 C54 115.2(4) . . ?
C53 C54 H54A 109.6 . . ?
C53 C54 H54B 109.6 . . ?
C53 C54 C55 110.2(3) . . ?
H54A C54 H54B 108.1 . . ?
C55 C54 H54A 109.6 . . ?
C55 C54 H54B 109.6 . . ?
C50 C55 H55A 109.5 . . ?
C50 C55 H55B 109.5 . . ?
C54 C55 C50 110.5(3) . . ?
C54 C55 H55A 109.5 . . ?
C54 C55 H55B 109.5 . . ?
H55A C55 H55B 108.1 . . ?
O8 C56 O9 123.1(4) . . ?
O8 C56 C53 122.9(4) . . ?
O9 C56 C53 113.9(4) . . ?
O10 C57 C58 115.3(4) . . ?
O11 C57 O10 124.0(4) . . ?
O11 C57 C58 120.7(4) . . ?
C57 C58 H58 108.2 . . ?
C59 C58 C57 111.8(4) . . ?
C59 C58 H58 108.2 . . ?
C59 C58 C63 110.4(3) . . ?
C63 C58 C57 109.9(4) . . ?
C63 C58 H58 108.2 . . ?
C58 C59 H59A 109.2 . . ?
C58 C59 H59B 109.2 . . ?
C58 C59 C60 112.1(4) . . ?
H59A C59 H59B 107.9 . . ?
C60 C59 H59A 109.2 . . ?
C60 C59 H59B 109.2 . . ?
C59 C60 H60A 109.3 . . ?
C59 C60 H60B 109.3 . . ?
H60A C60 H60B 108.0 . . ?
C61 C60 C59 111.5(4) . . ?
C61 C60 H60A 109.3 . . ?
C61 C60 H60B 109.3 . . ?
C60 C61 H61 108.2 . . ?
C60 C61 C62 109.7(4) . . ?
C62 C61 H61 108.2 . . ?
C64 C61 C60 111.5(4) . . ?
C64 C61 H61 108.2 . . ?
C64 C61 C62 110.8(4) . . ?
C61 C62 H62A 109.2 . . ?
C61 C62 H62B 109.2 . . ?
C61 C62 C63 112.0(4) . . ?
H62A C62 H62B 107.9 . . ?
C63 C62 H62A 109.2 . . ?
C63 C62 H62B 109.2 . . ?
C58 C63 C62 111.7(4) . . ?
C58 C63 H63A 109.3 . . ?
C58 C63 H63B 109.3 . . ?
C62 C63 H63A 109.3 . . ?
C62 C63 H63B 109.3 . . ?
H63A C63 H63B 107.9 . . ?
O12 C64 C61 113.2(4) . . ?
O13 C64 O12 122.3(4) . . ?
O13 C64 C61 124.5(4) . . ?

loop_
_geom_bond_atom_site_label_1
_geom_bond_atom_site_label_2
_geom_bond_distance
_geom_bond_site_symmetry_2
_geom_bond_publ_flag
Zn1 O9 1.949(3) . ?
Zn1 O10 1.927(3) . ?
Zn1 N3 1.992(3) . ?
Zn1 N5 2.032(3) . ?
Zn2 O5 1.944(3) . ?
Zn2 O6 1.946(3) . ?
Zn2 N1 2.000(3) . ?
Zn2 N8 2.037(3) 1_565 ?
O1 H1A 0.8705 . ?
O1 H1B 0.8703 . ?
O2 C48 1.210(5) . ?
O3 H3 0.8400 . ?
O3 C48 1.319(5) . ?
O4 C41 1.259(5) . ?
O5 C41 1.237(5) . ?
O6 C49 1.277(5) . ?
O7 C49 1.254(5) . ?
O8 C56 1.241(5) . ?
O9 C56 1.281(5) . ?
O10 C57 1.263(5) . ?
O11 C57 1.239(5) . ?
O12 H12 0.8400 . ?
O12 C64 1.321(5) . ?
O13 C64 1.209(5) . ?
N1 C1 1.376(5) . ?
N1 C3 1.321(5) . ?
N2 C2 1.374(5) . ?
N2 C3 1.340(5) . ?
N2 C4 1.436(5) . ?
N3 C11 1.371(5) . ?
N3 C13 1.318(5) . ?
N4 C12 1.383(5) . ?
N4 C13 1.347(5) . ?
N4 C14 1.437(5) . ?
N5 C21 1.368(6) . ?
N5 C23 1.321(5) . ?
N6 C22 1.373(6) . ?
N6 C23 1.337(5) . ?
N6 C24 1.450(5) . ?
N7 C31 1.436(5) . ?
N7 C38 1.383(6) . ?
N7 C40 1.349(5) . ?
N8 C39 1.382(6) . ?
N8 C40 1.319(5) . ?
C1 H1 0.9500 . ?
C1 C2 1.343(6) . ?
C2 H2 0.9500 . ?
C3 H3A 0.9500 . ?
C4 C5 1.406(6) . ?
C4 C6 1.391(6) 2_865 ?
C5 C6 1.433(6) . ?
C5 C10 1.425(6) . ?
C6 C7 1.431(6) . ?
C7 H7 0.9500 . ?
C7 C8 1.354(6) . ?
C8 H8 0.9500 . ?
C8 C9 1.429(7) . ?
C9 H9 0.9500 . ?
C9 C10 1.368(6) . ?
C10 H10 0.9500 . ?
C11 H11 0.9500 . ?
C11 C12 1.350(6) . ?
C12 H12A 0.9500 . ?
C13 H13 0.9500 . ?
C14 C15 1.397(6) . ?
C14 C16 1.403(6) 2_566 ?
C15 C16 1.442(6) . ?
C15 C20 1.427(6) . ?
C16 C17 1.430(6) . ?
C17 H17 0.9500 . ?
C17 C18 1.352(7) . ?
C18 H18 0.9500 . ?
C18 C19 1.435(7) . ?
C19 H19 0.9500 . ?
C19 C20 1.353(7) . ?
C20 H20 0.9500 . ?
C21 H21 0.9500 . ?
C21 C22 1.357(6) . ?
C22 H22 0.9500 . ?
C23 H23 0.9500 . ?
C24 C25 1.396(7) . ?
C24 C37 1.389(7) . ?
C25 C26 1.419(7) . ?
C25 C30 1.446(6) . ?
C26 H26 0.9500 . ?
C26 C27 1.346(8) . ?
C27 H27 0.9500 . ?
C27 C28 1.433(7) . ?
C28 H28 0.9500 . ?
C28 C29 1.352(7) . ?
C29 H29 0.9500 . ?
C29 C30 1.429(7) . ?
C30 C31 1.393(7) . ?
C31 C32 1.396(7) . ?
C32 C33 1.425(7) . ?
C32 C37 1.442(6) . ?
C33 H33 0.9500 . ?
C33 C34 1.355(8) . ?
C34 H34 0.9500 . ?
C34 C35 1.428(7) . ?
C35 H35 0.9500 . ?
C35 C36 1.357(8) . ?
C36 H36 0.9500 . ?
C36 C37 1.429(7) . ?
C38 H38 0.9500 . ?
C38 C39 1.356(6) . ?
C39 H39 0.9500 . ?
C40 H40 0.9500 . ?
C41 C42 1.527(5) . ?
C42 H42 1.0000 . ?
C42 C43 1.517(6) . ?
C42 C47 1.523(6) . ?
C43 H43A 0.9900 . ?
C43 H43B 0.9900 . ?
C43 C44 1.522(6) . ?
C44 H44A 0.9900 . ?
C44 H44B 0.9900 . ?
C44 C45 1.531(6) . ?
C45 H45 1.0000 . ?
C45 C46 1.532(6) . ?
C45 C48 1.514(6) . ?
C46 H46A 0.9900 . ?
C46 H46B 0.9900 . ?
C46 C47 1.538(6) . ?
C47 H47A 0.9900 . ?
C47 H47B 0.9900 . ?
C49 C50 1.511(6) . ?
C50 H50 1.0000 . ?
C50 C51 1.523(6) . ?
C50 C55 1.531(6) . ?
C51 H51A 0.9900 . ?
C51 H51B 0.9900 . ?
C51 C52 1.525(6) . ?
C52 H52A 0.9900 . ?
C52 H52B 0.9900 . ?
C52 C53 1.542(6) . ?
C53 H53 1.0000 . ?
C53 C54 1.522(6) . ?
C53 C56 1.512(6) . ?
C54 H54A 0.9900 . ?
C54 H54B 0.9900 . ?
C54 C55 1.527(6) . ?
C55 H55A 0.9900 . ?
C55 H55B 0.9900 . ?
C57 C58 1.531(6) . ?
C58 H58 1.0000 . ?
C58 C59 1.515(6) . ?
C58 C63 1.530(6) . ?
C59 H59A 0.9900 . ?
C59 H59B 0.9900 . ?
C59 C60 1.521(6) . ?
C60 H60A 0.9900 . ?
C60 H60B 0.9900 . ?
C60 C61 1.520(6) . ?
C61 H61 1.0000 . ?
C61 C62 1.526(6) . ?
C61 C64 1.507(6) . ?
C62 H62A 0.9900 . ?
C62 H62B 0.9900 . ?
C62 C63 1.536(6) . ?
C63 H63A 0.9900 . ?
C63 H63B 0.9900 . ?

loop_
_geom_torsion_atom_site_label_1
_geom_torsion_atom_site_label_2
_geom_torsion_atom_site_label_3
_geom_torsion_atom_site_label_4
_geom_torsion
_geom_torsion_site_symmetry_1
_geom_torsion_site_symmetry_2
_geom_torsion_site_symmetry_3
_geom_torsion_site_symmetry_4
_geom_torsion_publ_flag
Zn1 O9 C56 O8 16.2(6) . . . . ?
Zn1 O9 C56 C53 -160.2(3) . . . . ?
Zn1 O10 C57 O11 -10.8(6) . . . . ?
Zn1 O10 C57 C58 170.5(3) . . . . ?
Zn1 N3 C11 C12 -177.2(3) . . . . ?
Zn1 N3 C13 N4 176.9(3) . . . . ?
Zn1 N5 C21 C22 -178.3(4) . . . . ?
Zn1 N5 C23 N6 177.4(3) . . . . ?
Zn2 O5 C41 O4 13.3(7) . . . . ?
Zn2 O5 C41 C42 -160.3(3) . . . . ?
Zn2 O6 C49 O7 -12.7(5) . . . . ?
Zn2 O6 C49 C50 163.2(3) . . . . ?
Zn2 N1 C1 C2 169.1(3) . . . . ?
Zn2 N1 C3 N2 -168.1(3) . . . . ?
Zn2 N8 C39 C38 176.5(4) 1_545 . . . ?
Zn2 N8 C40 N7 -177.1(3) 1_545 . . . ?
O4 C41 C42 C43 -86.9(5) . . . . ?
O4 C41 C42 C47 150.5(5) . . . . ?
O5 C41 C42 C43 86.9(5) . . . . ?
O5 C41 C42 C47 -35.6(6) . . . . ?
O6 C49 C50 C51 154.0(4) . . . . ?
O6 C49 C50 C55 -80.2(4) . . . . ?
O7 C49 C50 C51 -30.1(5) . . . . ?
O7 C49 C50 C55 95.7(4) . . . . ?
O10 C57 C58 C59 -31.0(5) . . . . ?
O10 C57 C58 C63 92.1(5) . . . . ?
O11 C57 C58 C59 150.3(5) . . . . ?
O11 C57 C58 C63 -86.7(5) . . . . ?
N1 C1 C2 N2 0.2(5) . . . . ?
N2 C4 C5 C6 -176.6(4) . . . . ?
N2 C4 C5 C10 3.0(6) . . . . ?
N3 C11 C12 N4 0.0(5) . . . . ?
N4 C14 C15 C16 -177.4(4) . . . . ?
N4 C14 C15 C20 4.9(7) . . . . ?
N5 C21 C22 N6 1.0(8) . . . . ?
N6 C24 C25 C26 1.7(6) . . . . ?
N6 C24 C25 C30 -178.4(4) . . . . ?
N6 C24 C37 C32 178.2(4) . . . . ?
N6 C24 C37 C36 -0.3(6) . . . . ?
N7 C31 C32 C33 0.2(6) . . . . ?
N7 C31 C32 C37 -179.8(4) . . . . ?
N7 C38 C39 N8 0.2(6) . . . . ?
C1 N1 C3 N2 -0.1(5) . . . . ?
C2 N2 C3 N1 0.3(5) . . . . ?
C2 N2 C4 C5 97.0(5) . . . . ?
C2 N2 C4 C6 -79.4(5) . . . 2_865 ?
C3 N1 C1 C2 -0.1(5) . . . . ?
C3 N2 C2 C1 -0.3(4) . . . . ?
C3 N2 C4 C5 -73.3(5) . . . . ?
C3 N2 C4 C6 110.2(5) . . . 2_865 ?
C4 N2 C2 C1 -172.1(4) . . . . ?
C4 N2 C3 N1 172.0(4) . . . . ?
C4 C5 C6 C4 0.3(7) . . . 2_865 ?
C4 C5 C6 C7 176.9(4) . . . . ?
C4 C5 C10 C9 -178.6(4) . . . . ?
C4 C6 C7 C8 178.6(4) 2_865 . . . ?
C5 C6 C7 C8 2.1(7) . . . . ?
C6 C4 C5 C6 -0.3(7) 2_865 . . . ?
C6 C4 C5 C10 179.3(4) 2_865 . . . ?
C6 C5 C10 C9 0.9(7) . . . . ?
C6 C7 C8 C9 0.3(8) . . . . ?
C7 C8 C9 C10 -2.1(8) . . . . ?
C8 C9 C10 C5 1.5(7) . . . . ?
C10 C5 C6 C4 -179.3(4) . . . 2_865 ?
C10 C5 C6 C7 -2.7(6) . . . . ?
C11 N3 C13 N4 0.0(5) . . . . ?
C12 N4 C13 N3 0.0(5) . . . . ?
C12 N4 C14 C15 84.3(5) . . . . ?
C12 N4 C14 C16 -92.7(5) . . . 2_566 ?
C13 N3 C11 C12 0.0(5) . . . . ?
C13 N4 C12 C11 0.0(5) . . . . ?
C13 N4 C14 C15 -103.3(5) . . . . ?
C13 N4 C14 C16 79.7(5) . . . 2_566 ?
C14 N4 C12 C11 173.5(4) . . . . ?
C14 N4 C13 N3 -173.5(4) . . . . ?
C14 C15 C16 C14 0.5(7) . . . 2_566 ?
C14 C15 C16 C17 -179.1(4) . . . . ?
C14 C15 C20 C19 179.5(5) . . . . ?
C14 C16 C17 C18 179.7(5) 2_566 . . . ?
C15 C16 C17 C18 -0.7(7) . . . . ?
C16 C14 C15 C16 -0.6(7) 2_566 . . . ?
C16 C14 C15 C20 -178.3(4) 2_566 . . . ?
C16 C15 C20 C19 1.8(8) . . . . ?
C16 C17 C18 C19 2.2(9) . . . . ?
C17 C18 C19 C20 -1.7(10) . . . . ?
C18 C19 C20 C15 -0.3(9) . . . . ?
C20 C15 C16 C14 178.3(4) . . . 2_566 ?
C20 C15 C16 C17 -1.3(6) . . . . ?
C21 N5 C23 N6 -1.0(6) . . . . ?
C22 N6 C23 N5 1.6(6) . . . . ?
C22 N6 C24 C25 -92.6(7) . . . . ?
C22 N6 C24 C37 89.0(7) . . . . ?
C23 N5 C21 C22 0.0(7) . . . . ?
C23 N6 C22 C21 -1.6(7) . . . . ?
C23 N6 C24 C25 87.9(6) . . . . ?
C23 N6 C24 C37 -90.5(6) . . . . ?
C24 N6 C22 C21 178.8(5) . . . . ?
C24 N6 C23 N5 -178.8(4) . . . . ?
C24 C25 C26 C27 178.7(5) . . . . ?
C24 C25 C30 C29 -178.5(4) . . . . ?
C24 C25 C30 C31 0.4(6) . . . . ?
C25 C24 C37 C32 -0.2(6) . . . . ?
C25 C24 C37 C36 -178.6(4) . . . . ?
C25 C26 C27 C28 0.2(8) . . . . ?
C25 C30 C31 N7 179.5(4) . . . . ?
C25 C30 C31 C32 -0.5(6) . . . . ?
C26 C25 C30 C29 1.4(6) . . . . ?
C26 C25 C30 C31 -179.7(4) . . . . ?
C26 C27 C28 C29 0.5(8) . . . . ?
C27 C28 C29 C30 -0.2(7) . . . . ?
C28 C29 C30 C25 -0.8(7) . . . . ?
C28 C29 C30 C31 -179.6(4) . . . . ?
C29 C30 C31 N7 -1.7(6) . . . . ?
C29 C30 C31 C32 178.3(4) . . . . ?
C30 C25 C26 C27 -1.1(7) . . . . ?
C30 C31 C32 C33 -179.8(4) . . . . ?
C30 C31 C32 C37 0.2(6) . . . . ?
C31 N7 C38 C39 -175.4(5) . . . . ?
C31 N7 C40 N8 175.7(5) . . . . ?
C31 C32 C33 C34 -179.5(4) . . . . ?
C31 C32 C37 C24 0.1(6) . . . . ?
C31 C32 C37 C36 178.7(4) . . . . ?
C32 C33 C34 C35 0.9(7) . . . . ?
C33 C32 C37 C24 -179.9(4) . . . . ?
C33 C32 C37 C36 -1.3(6) . . . . ?
C33 C34 C35 C36 -1.5(8) . . . . ?
C34 C35 C36 C37 0.6(7) . . . . ?
C35 C36 C37 C24 179.2(4) . . . . ?
C35 C36 C37 C32 0.8(7) . . . . ?
C37 C24 C25 C26 180.0(4) . . . . ?
C37 C24 C25 C30 -0.1(6) . . . . ?
C37 C32 C33 C34 0.5(7) . . . . ?
C38 N7 C31 C30 -80.8(6) . . . . ?
C38 N7 C31 C32 99.2(6) . . . . ?
C38 N7 C40 N8 0.8(6) . . . . ?
C39 N8 C40 N7 -0.6(6) . . . . ?
C40 N7 C31 C30 105.3(6) . . . . ?
C40 N7 C31 C32 -74.7(6) . . . . ?
C40 N7 C38 C39 -0.6(6) . . . . ?
C40 N8 C39 C38 0.2(6) . . . . ?
C41 C42 C43 C44 178.6(4) . . . . ?
C41 C42 C47 C46 177.8(4) . . . . ?
C42 C43 C44 C45 56.1(6) . . . . ?
C43 C42 C47 C46 56.6(5) . . . . ?
C43 C44 C45 C46 -54.6(5) . . . . ?
C43 C44 C45 C48 -177.6(4) . . . . ?
C44 C45 C46 C47 54.8(5) . . . . ?
C44 C45 C48 O2 7.1(7) . . . . ?
C44 C45 C48 O3 -172.4(4) . . . . ?
C45 C46 C47 C42 -56.7(5) . . . . ?
C46 C45 C48 O2 -115.4(5) . . . . ?
C46 C45 C48 O3 65.1(5) . . . . ?
C47 C42 C43 C44 -56.3(5) . . . . ?
C48 C45 C46 C47 177.4(4) . . . . ?
C49 C50 C51 C52 -177.5(3) . . . . ?
C49 C50 C55 C54 173.9(3) . . . . ?
C50 C51 C52 C53 -57.1(5) . . . . ?
C51 C50 C55 C54 -58.1(5) . . . . ?
C51 C52 C53 C54 57.3(5) . . . . ?
C51 C52 C53 C56 -175.4(3) . . . . ?
C52 C53 C54 C55 -56.6(4) . . . . ?
C52 C53 C56 O8 -89.1(5) . . . . ?
C52 C53 C56 O9 87.4(4) . . . . ?
C53 C54 C55 C50 56.9(4) . . . . ?
C54 C53 C56 O8 35.8(5) . . . . ?
C54 C53 C56 O9 -147.7(4) . . . . ?
C55 C50 C51 C52 57.8(5) . . . . ?
C56 C53 C54 C55 179.9(3) . . . . ?
C57 C58 C59 C60 177.7(4) . . . . ?
C57 C58 C63 C62 -177.2(4) . . . . ?
C58 C59 C60 C61 -57.4(5) . . . . ?
C59 C58 C63 C62 -53.3(5) . . . . ?
C59 C60 C61 C62 56.4(5) . . . . ?
C59 C60 C61 C64 179.6(4) . . . . ?
C60 C61 C62 C63 -55.3(5) . . . . ?
C60 C61 C64 O12 168.9(4) . . . . ?
C60 C61 C64 O13 -11.8(7) . . . . ?
C61 C62 C63 C58 54.5(5) . . . . ?
C62 C61 C64 O12 -68.5(5) . . . . ?
C62 C61 C64 O13 110.7(5) . . . . ?
C63 C58 C59 C60 55.0(5) . . . . ?
C64 C61 C62 C63 -178.9(4) . . . . ?

loop_
_smtbx_masks_void_nr
_smtbx_masks_void_average_x
_smtbx_masks_void_average_y
_smtbx_masks_void_average_z
_smtbx_masks_void_volume
_smtbx_masks_void_count_electrons
_smtbx_masks_void_content
1 0.000 0.000 0.500 86.7 12.6 ?
2 0.333 -0.070 0.183 10.7 1.4 ?
3 0.500 0.000 0.500 56.1 0.0 ?
4 0.667 0.070 0.817 10.7 1.4 ?
